data_1533520
loop_
_publ_author_name
'Takayama-Muromachi, E.'
'Drezen, T.'
'Isobe, M.'
'Kimoto, K.'
'Matsui, Y.'
'Zhigadlo, N.D.'
'Kita, E.'

_publ_section_title
;
 New ferromagnets of Sr8 A Re3 Cu4 O24 (A = Sr, Ca) with an ordered
 perovskite structure
;
_journal_name_full 'Journal of Solid State Chemistry'
_journal_page_first 366
_journal_page_last 371
_journal_volume 175
_journal_year 2003
_chemical_formula_sum 'Ca Cu4 O24 Re3 Sr8'
_chemical_name_systematic 'Sr8 Ca Re3 Cu4 O24'
_space_group_IT_number 221
_symmetry_space_group_name_Hall '-P 4 2 3'
_symmetry_space_group_name_H-M 'P m -3 m'
_cell_angle_alpha 90
_cell_angle_beta 90
_cell_angle_gamma 90
_cell_formula_units_Z 1
_cell_length_a 7.971
_cell_length_b 7.971
_cell_length_c 7.971
_cell_volume 506.452
_citation_journal_id_ASTM JSSCBI
_cod_data_source_file Takayama-Muromachi_JSSCBI_2003_207.cif
_cod_data_source_block Ca1Cu4O24Re3Sr8
_cod_original_cell_volume 506.4522
_cod_original_formula_sum 'Ca1 Cu4 O24 Re3 Sr8'
_cod_database_code 1533520

loop_
_symmetry_equiv_pos_as_xyz
x,y,z
-y,x,z
-x,-y,z
y,-x,z
x,-y,-z
y,x,-z
-x,y,-z
-y,-x,-z
z,x,y
-x,z,y
-z,-x,y
x,-z,y
z,-x,-y
x,z,-y
-z,x,-y
-x,-z,-y
y,z,x
y,-z,-x
z,y,-x
-y,z,-x
-z,-y,-x
-y,-z,x
z,-y,x
-z,y,x
-x,-y,-z
y,-x,-z
x,y,-z
-y,x,-z
-x,y,z
-y,-x,z
x,-y,z
y,x,z
-z,-x,-y
x,-z,-y
z,x,-y
-x,z,-y
-z,x,y
-x,-z,y
z,-x,y
x,z,y
-y,-z,-x
-y,z,x
-z,-y,x
y,-z,x
z,y,x
y,z,-x
-z,y,-x
z,-y,-x

loop_
_atom_site_label
_atom_site_type_symbol
_atom_site_fract_x
_atom_site_fract_y
_atom_site_fract_z
_atom_site_occupancy
_atom_site_U_iso_or_equiv
Ca1 Ca+2 0 0 0 1 0.0
Sr1 Sr+2 0.26994 0.26994 0.26994 1 0.0
Cu2 Cu+2 0 0.5 0.5 1 0.0
O2 O-2 0.252 0.5 0.5 1 0.0
Re1 Re+7 0.5 0 0 1 0.0
O1 O-2 0.271 0 0 1 0.0
O3 O-2 0.234 0.5 0 1 0.0
Cu1 Cu+3 0.5 0.5 0.5 1 0.0
